data_1566088
loop_
_publ_author_name
'Cordaro, Giulio'
'Flura, Aurelien'
'Donazzi, Alessandro'
'Pelosato, Renato'
'Mauvy, Fabrice'
'Cristiani, Cinzia'
'Dotelli, Giovanni'
'Grenier, Jean-Claude'

_publ_contact_author_email giulio.cordaro@polimi.it
_publ_contact_author_name 'Giulio Cordaro'
_publ_section_title
;
 Synthesis and Characterization of Praseodymium Cuprates Compounds as
 Innovative and Efficient Oxygen Electrode for IT-SOFCs
;
_journal_name_full 'ECS Transaction'
_journal_page_first 1279
_journal_page_last 1289
_journal_volume 41
_journal_year 2019
_chemical_formula_sum 'Ba2 Cu3 O7.871 Pr'
_chemical_formula_weight 732.13
_space_group_IT_number 123
_space_group_name_Hall '-P 4 2'
_space_group_name_H-M_alt 'P 4/m m m'
_symmetry_cell_setting tetragonal
_symmetry_Int_Tables_number 123
_symmetry_space_group_name_Hall '-P 4 2'
_symmetry_space_group_name_H-M 'P 4/m m m'
_cell_angle_alpha 90
_cell_angle_beta 90
_cell_angle_gamma 90
_cell_formula_units_Z 1
_cell_length_a 3.906076
_cell_length_b 3.906076
_cell_length_c 11.666979
_cell_volume 178.008
_exptl_crystal_density_diffrn 6.8296
_cod_data_source_file PrBa2Cu3O8-d_5C_Tetragonal.cif
_cod_data_source_block Pr123tetra5C
_cod_database_code 1566088

loop_
_space_group_symop_id
_space_group_symop_operation_xyz
1 x,y,z
2 -y,x,z
3 -x,-y,z
4 y,-x,z
5 -x,y,z
6 -y,-x,z
7 x,-y,z
8 y,x,z
9 -x,-y,-z
10 y,-x,-z
11 x,y,-z
12 -y,x,-z
13 x,-y,-z
14 y,x,-z
15 -x,y,-z
16 -y,-x,-z

loop_
_atom_site_label
_atom_site_type_symbol
_atom_site_fract_x
_atom_site_fract_y
_atom_site_fract_z
_atom_site_occupancy
_atom_site_adp_type
_atom_site_U_iso_or_equiv
_atom_site_symmetry_multiplicity
Pr1 Pr3+ 0.50000 0.50000 0.50000 1.000 Uiso 0.006 1
Ba2 Ba2+ 0.50000 0.50000 0.18674 1.000 Uiso 0.025 2
Cu_1 Cu2+ 0.00000 0.00000 0.00000 1.000 Uiso 0.030 1
Cu_2 Cu2+ 0.00000 0.00000 0.34651 1.000 Uiso 0.0298155 2
O_1 O2- 0.00000 0.00000 0.13779 1.000 Uiso 0.014 2
O_2 O2- 0.00000 0.50000 0.34228 1.000 Uiso 0.0139822 4
O_3 O2- 0.00000 0.50000 0.00000 0.935 Uiso 0.0139822 2

loop_
_atom_type_symbol
_atom_type_number_in_cell
Ba2+ 2
Cu2+ 3
O2- 7.871
Pr3+ 1
